data_7203091
loop_
_publ_author_name
'Toma\<si\'c, Vlasta'
'\<Stefani\'c, Zoran'

_publ_section_title
;
 Cholic acid as host for long linear molecules: a series of co-crystals
 with n-alkylammonia
;
_journal_issue 11
_journal_name_full CrystEngComm
_journal_page_first 1124
_journal_paper_doi 10.1039/b710469c
_journal_volume 9
_journal_year 2007
_chemical_absolute_configuration syn
_chemical_formula_moiety 'C38 H71 N1 O5'
_chemical_formula_sum 'C38 H73 N O6'
_chemical_formula_weight 639.97
_space_group_IT_number 4
_symmetry_cell_setting monoclinic
_symmetry_space_group_name_Hall 'P 2yb'
_symmetry_space_group_name_H-M 'P 1 21 1'
_audit_creation_date 2007-01-03T11:19:39-00:00
_audit_creation_method 'WinGX routine CIF_UPDATE'
_cell_angle_alpha 90
_cell_angle_beta 102.785(3)
_cell_angle_gamma 90
_cell_formula_units_Z 2
_cell_length_a 14.6044(7)
_cell_length_b 7.9746(4)
_cell_length_c 17.2816(7)
_cell_measurement_reflns_used 18
_cell_measurement_temperature 293(2)
_cell_measurement_theta_max 19.2
_cell_measurement_theta_min 8.7
_cell_volume 1962.79(16)
_computing_cell_refinement 'CAD4 Express (Enraf Nonius, 1994)'
_computing_data_collection 'CAD4 Express (Enraf Nonius, 1994)'
_computing_data_reduction 'XCAD4 (Harms & Wocadlo, 1995)'
_computing_molecular_graphics 'Ortep-3 for Windows (Farrugia, 1997)'
_computing_publication_material 'WinGX publication routines (Farrugia, 1999)'
_computing_structure_refinement 'SHELXL-97 (Sheldrick, 1997)'
_computing_structure_solution 'SHELXS-97 (Sheldrick, 1997)'
_diffrn_measured_fraction_theta_full 0.998
_diffrn_measured_fraction_theta_max 0.999
_diffrn_measurement_device '\k-geometry diffractometer'
_diffrn_measurement_device_type 'Enraf Nonius TurboCAD4'
_diffrn_measurement_method 'non-profiled omega/2theta scans'
_diffrn_radiation_probe x-ray
_diffrn_radiation_type CuK\a
_diffrn_radiation_wavelength 1.54128
_diffrn_reflns_av_R_equivalents 0.0584
_diffrn_reflns_limit_h_max 0
_diffrn_reflns_limit_h_min -18
_diffrn_reflns_limit_k_max 10
_diffrn_reflns_limit_k_min 0
_diffrn_reflns_limit_l_max 21
_diffrn_reflns_limit_l_min -21
_diffrn_reflns_number 4591
_diffrn_reflns_theta_full 76.29
_diffrn_reflns_theta_max 76.29
_diffrn_reflns_theta_min 2.62
_diffrn_standards_decay_% 0
_diffrn_standards_interval_time 120
_diffrn_standards_number 3
_exptl_absorpt_coefficient_mu 0.556
_exptl_absorpt_correction_T_max 0.9538
_exptl_absorpt_correction_T_min 0.83
_exptl_absorpt_correction_type psi-scan
_exptl_crystal_colour colorless
_exptl_crystal_density_diffrn 1.083
_exptl_crystal_density_method 'not measured'
_exptl_crystal_description prism
_exptl_crystal_F_000 712
_exptl_crystal_size_max 0.4
_exptl_crystal_size_mid 0.08
_exptl_crystal_size_min 0.08
_refine_diff_density_max 0.206
_refine_diff_density_min -0.275
_refine_ls_abs_structure_details 'Flack H D (1983), Acta Cryst. A39, 876-881'
_refine_ls_abs_structure_Flack 0.3(6)
_refine_ls_extinction_method none
_refine_ls_goodness_of_fit_ref 1.009
_refine_ls_hydrogen_treatment mixed
_refine_ls_matrix_type full
_refine_ls_number_parameters 426
_refine_ls_number_reflns 4417
_refine_ls_number_restraints 6
_refine_ls_restrained_S_all 1.008
_refine_ls_R_factor_gt 0.0725
_refine_ls_shift/su_max 0
_refine_ls_structure_factor_coef Fsqd
_refine_ls_weighting_details 'calc w=1/[\s^2^(Fo^2^)+(0.0723P)^2^+0.0000P] where P=(Fo^2^+2Fc^2^)/3'
_refine_ls_weighting_scheme calc
_refine_ls_wR_factor_ref 0.191
_reflns_number_gt 1771
_reflns_number_total 4417
_reflns_threshold_expression >2sigma(I)
_cod_data_source_file b710469c.txt
_cod_data_source_block 3
_cod_database_code 7203091

loop_
_symmetry_equiv_pos_as_xyz
'x, y, z'
'-x, y+1/2, -z'

loop_
_atom_site_label
_atom_site_type_symbol
_atom_site_fract_x
_atom_site_fract_y
_atom_site_fract_z
_atom_site_U_iso_or_equiv
_atom_site_adp_type
_atom_site_occupancy
_atom_site_calc_flag
_atom_site_refinement_flags
_atom_site_disorder_group
_atom_site_disorder_assembly
C1 C 0.5734(6) 0.5245(11) 0.2653(5) 0.066(3) Uani 1 d . . .
H1A H 0.5342 0.5239 0.3038 0.079 Uiso 1 calc R . .
H1B H 0.6102 0.6268 0.2728 0.079 Uiso 1 calc R . .
C2 C 0.5111(6) 0.5249(11) 0.1826(5) 0.070(3) Uani 1 d . . .
H2A H 0.4694 0.6211 0.1767 0.084 Uiso 1 calc R . .
H2B H 0.5497 0.535 0.1438 0.084 Uiso 1 calc R . .
C3 C 0.4536(5) 0.3667(13) 0.1669(5) 0.065(2) Uani 1 d . . .
H3 H 0.4115 0.3617 0.2038 0.078 Uiso 1 calc R . .
C4 C 0.5159(5) 0.2164(10) 0.1796(5) 0.053(2) Uani 1 d . . .
H4A H 0.5529 0.2153 0.1393 0.063 Uiso 1 calc R . .
H4B H 0.477 0.1165 0.1723 0.063 Uiso 1 calc R . .
C5 C 0.5826(5) 0.2083(10) 0.2612(5) 0.051(2) Uani 1 d . . .
H5 H 0.5433 0.198 0.3002 0.061 Uiso 1 calc R . .
C6 C 0.6447(5) 0.0566(11) 0.2707(4) 0.053(2) Uani 1 d . . .
H6A H 0.6058 -0.0412 0.2539 0.064 Uiso 1 calc R . .
H6B H 0.6732 0.0428 0.3266 0.064 Uiso 1 calc R . .
C7 C 0.7221(5) 0.0605(10) 0.2249(4) 0.0437(18) Uani 1 d . . .
H7 H 0.764 -0.0347 0.2424 0.052 Uiso 1 calc R . .
C8 C 0.7800(5) 0.2222(9) 0.2433(4) 0.0401(19) Uani 1 d . . .
H8 H 0.8107 0.22 0.2998 0.048 Uiso 1 calc R . .
C9 C 0.7163(4) 0.3777(10) 0.2291(4) 0.0395(16) Uani 1 d . . .
H9 H 0.6816 0.371 0.1737 0.047 Uiso 1 calc R . .
C10 C 0.6399(5) 0.3741(11) 0.2808(4) 0.0501(19) Uani 1 d . . .
C11 C 0.7700(5) 0.5450(10) 0.2368(4) 0.048(2) Uani 1 d . . .
H11A H 0.7965 0.5669 0.2924 0.057 Uiso 1 calc R . .
H11B H 0.7263 0.6347 0.2168 0.057 Uiso 1 calc R . .
C12 C 0.8496(5) 0.5462(10) 0.1912(4) 0.0394(18) Uani 1 d . . .
H12 H 0.8863 0.649 0.2051 0.047 Uiso 1 calc R . .
C13 C 0.9155(4) 0.3968(9) 0.2130(4) 0.0367(16) Uani 1 d . . .
C14 C 0.8561(5) 0.2366(9) 0.1972(4) 0.0404(19) Uani 1 d . . .
H14 H 0.8249 0.2375 0.1408 0.048 Uiso 1 calc R . .
C15 C 0.9298(5) 0.0968(9) 0.2085(4) 0.048(2) Uani 1 d . . .
H15A H 0.9059 -0.0014 0.1774 0.057 Uiso 1 calc R . .
H15B H 0.9494 0.0651 0.2638 0.057 Uiso 1 calc R . .
C16 C 1.0119(5) 0.1777(10) 0.1782(5) 0.059(2) Uani 1 d . . .
H16A H 1.0198 0.1219 0.1302 0.071 Uiso 1 calc R . .
H16B H 1.07 0.1671 0.218 0.071 Uiso 1 calc R . .
C17 C 0.9879(4) 0.3658(11) 0.1611(4) 0.0426(17) Uani 1 d . . .
H17 H 0.9548 0.3754 0.1054 0.051 Uiso 1 calc R . .
C18 C 0.9658(4) 0.4144(10) 0.3011(3) 0.050(2) Uani 1 d . . .
H18A H 1.0078 0.3215 0.3162 0.075 Uiso 1 calc R . .
H18B H 0.9201 0.4154 0.3334 0.075 Uiso 1 calc R . .
H18C H 1.0008 0.5172 0.3086 0.075 Uiso 1 calc R . .
C19 C 0.6884(5) 0.3748(14) 0.3704(4) 0.075(2) Uani 1 d . . .
H19A H 0.7307 0.2813 0.3819 0.113 Uiso 1 calc R . .
H19B H 0.6416 0.366 0.4015 0.113 Uiso 1 calc R . .
H19C H 0.7228 0.4773 0.3833 0.113 Uiso 1 calc R . .
C20 C 1.0763(4) 0.4771(10) 0.1731(4) 0.049(2) Uani 1 d . . .
H20 H 1.1049 0.4745 0.23 0.059 Uiso 1 calc R . .
C21 C 1.0515(5) 0.6597(11) 0.1524(6) 0.081(3) Uani 1 d . . .
H21A H 1.0047 0.6965 0.1798 0.122 Uiso 1 calc R . .
H21B H 1.0275 0.6699 0.0962 0.122 Uiso 1 calc R . .
H21C H 1.1067 0.7278 0.168 0.122 Uiso 1 calc R . .
C22 C 1.1501(4) 0.4100(14) 0.1309(4) 0.070(3) Uani 1 d . . .
H22A H 1.1672 0.2973 0.1499 0.084 Uiso 1 calc R . .
H22B H 1.2059 0.4793 0.1453 0.084 Uiso 1 calc R . .
C23 C 1.1191(5) 0.4050(16) 0.0401(4) 0.090(4) Uani 1 d . . .
H23A H 1.0961 0.2932 0.0244 0.108 Uiso 1 calc R . .
H23B H 1.0671 0.4821 0.0238 0.108 Uiso 1 calc R . .
C24 C 1.1935(4) 0.4484(9) -0.0035(4) 0.0417(17) Uani 1 d . . .
C25 C 0.5571(9) 0.851(3) 0.5290(10) 0.216(8) Uani 1 d . . .
H25A H 0.5213 0.9092 0.5608 0.323 Uiso 1 calc R . .
H25B H 0.5647 0.7358 0.5455 0.323 Uiso 1 calc R . .
H25C H 0.5249 0.8559 0.4742 0.323 Uiso 1 calc R . .
C26 C 0.6510(8) 0.931(2) 0.5388(9) 0.163(6) Uani 1 d . . .
H26A H 0.6426 1.048 0.5237 0.196 Uiso 1 calc R . .
H26B H 0.6827 0.9264 0.5943 0.196 Uiso 1 calc R . .
C27 C 0.7115(7) 0.8501(16) 0.4908(5) 0.102(3) Uani 1 d . . .
H27A H 0.6793 0.8548 0.4354 0.122 Uiso 1 calc R . .
H27B H 0.7189 0.7328 0.5057 0.122 Uiso 1 calc R . .
C28 C 0.8066(6) 0.9252(15) 0.4989(5) 0.097(3) Uani 1 d . . .
H28A H 0.8395 0.9167 0.554 0.116 Uiso 1 calc R . .
H28B H 0.799 1.0436 0.4861 0.116 Uiso 1 calc R . .
C29 C 0.8682(6) 0.8485(13) 0.4480(4) 0.073(3) Uani 1 d . . .
H29A H 0.8777 0.7309 0.4618 0.087 Uiso 1 calc R . .
H29B H 0.8349 0.8542 0.3928 0.087 Uiso 1 calc R . .
C30 C 0.9618(6) 0.9290(12) 0.4555(5) 0.077(3) Uani 1 d . . .
H30A H 0.9939 0.9273 0.511 0.092 Uiso 1 calc R . .
H30B H 0.952 1.0455 0.4398 0.092 Uiso 1 calc R . .
C31 C 1.0249(6) 0.8514(12) 0.4081(4) 0.070(2) Uani 1 d . . .
H31A H 1.0354 0.7354 0.4246 0.084 Uiso 1 calc R . .
H31B H 0.992 0.8507 0.3528 0.084 Uiso 1 calc R . .
C32 C 1.1183(6) 0.9318(12) 0.4133(4) 0.080(3) Uani 1 d . . .
H32A H 1.1552 0.9187 0.467 0.096 Uiso 1 calc R . .
H32B H 1.1089 1.051 0.4034 0.096 Uiso 1 calc R . .
C33 C 1.1739(6) 0.8624(14) 0.3564(4) 0.083(3) Uani 1 d . . .
H33A H 1.1384 0.8817 0.3026 0.1 Uiso 1 calc R . .
H33B H 1.1796 0.742 0.3641 0.1 Uiso 1 calc R . .
C34 C 1.2712(6) 0.9351(16) 0.3641(5) 0.101(4) Uani 1 d . . .
H34A H 1.2664 1.0565 0.3625 0.122 Uiso 1 calc R . .
H34B H 1.3091 0.9044 0.4156 0.122 Uiso 1 calc R . .
C35 C 1.3213(5) 0.8790(17) 0.3009(4) 0.087(3) Uani 1 d . . .
H35A H 1.3155 0.7582 0.2953 0.105 Uiso 1 calc R . .
H35B H 1.3876 0.9049 0.3184 0.105 Uiso 1 calc R . .
C36 C 1.2849(5) 0.9590(11) 0.2201(4) 0.067(2) Uani 1 d . . .
H36A H 1.2169 0.953 0.2074 0.08 Uiso 1 calc R . .
H36B H 1.3023 1.0766 0.2233 0.08 Uiso 1 calc R . .
C37 C 1.3208(4) 0.8797(11) 0.1541(3) 0.0488(17) Uani 1 d . . .
H37A H 1.3037 0.7619 0.1507 0.059 Uiso 1 calc R . .
H37B H 1.3888 0.8867 0.1662 0.059 Uiso 1 calc R . .
C38 C 1.2827(5) 0.9614(10) 0.0754(4) 0.056(2) Uani 1 d . . .
H38A H 1.2146 0.9565 0.0636 0.067 Uiso 1 calc R . .
H38B H 1.301 1.0786 0.0783 0.067 Uiso 1 calc R . .
N1 N 1.3177(4) 0.8783(9) 0.0100(4) 0.0503(14) Uani 1 d D . .
O1 O 0.3986(3) 0.3525(9) 0.0875(3) 0.0841(19) Uani 1 d . . .
H1 H 0.3627 0.4327 0.0777 0.126 Uiso 1 calc R . .
O2 O 0.6835(3) 0.0421(6) 0.1412(3) 0.0493(13) Uani 1 d . . .
H2 H 0.6263 0.0327 0.1333 0.074 Uiso 1 calc R . .
O1W O 1.5153(4) 0.8850(11) 0.0433(4) 0.0860(19) Uani 1 d D . .
O3 O 0.8110(3) 0.5474(6) 0.1071(2) 0.0467(12) Uani 1 d . . .
H3A H 0.7757 0.628 0.0957 0.07 Uiso 1 calc R . .
O4 O 1.2504(3) 0.5647(7) 0.0257(3) 0.0602(14) Uani 1 d . . .
O5 O 1.1992(3) 0.3685(7) -0.0638(3) 0.0580(13) Uani 1 d . . .
H2N H 1.304(5) 0.756(3) 0.009(4) 0.07(2) Uiso 1 d D . .
H3N H 1.3869(17) 0.895(11) 0.022(4) 0.08(2) Uiso 1 d D . .
H2W H 1.553(7) 0.803(12) 0.081(5) 0.17(6) Uiso 1 d D . .
H1N H 1.290(6) 0.917(14) -0.046(3) 0.15(4) Uiso 1 d D . .
H1W H 1.544(6) 0.846(15) -0.001(4) 0.15(4) Uiso 1 d D . .

loop_
_atom_site_aniso_label
_atom_site_aniso_U_11
_atom_site_aniso_U_22
_atom_site_aniso_U_33
_atom_site_aniso_U_23
_atom_site_aniso_U_13
_atom_site_aniso_U_12
C1 0.055(5) 0.055(6) 0.095(7) -0.013(5) 0.030(5) -0.002(5)
C2 0.050(5) 0.058(6) 0.101(8) 0.022(6) 0.018(5) 0.014(5)
C3 0.048(4) 0.071(6) 0.078(6) 0.006(6) 0.022(4) 0.004(6)
C4 0.040(4) 0.045(5) 0.079(6) 0.008(5) 0.025(4) -0.008(4)
C5 0.057(5) 0.055(6) 0.048(5) 0.015(4) 0.029(4) 0.005(5)
C6 0.053(4) 0.052(5) 0.057(5) 0.009(5) 0.020(4) -0.005(5)
C7 0.044(4) 0.030(4) 0.058(5) 0.005(4) 0.012(4) -0.006(4)
C8 0.040(4) 0.036(5) 0.043(5) 0.004(4) 0.006(4) 0.001(4)
C9 0.042(4) 0.027(4) 0.051(4) 0.001(4) 0.012(3) 0.007(4)
C10 0.060(4) 0.043(5) 0.054(4) -0.006(5) 0.028(4) -0.001(5)
C11 0.051(5) 0.040(5) 0.054(5) -0.010(4) 0.016(4) 0.008(4)
C12 0.047(4) 0.033(4) 0.035(4) 0.002(4) 0.002(3) -0.009(4)
C13 0.041(3) 0.030(4) 0.036(4) -0.005(3) 0.003(3) 0.000(4)
C14 0.039(4) 0.039(5) 0.045(5) 0.006(4) 0.011(4) 0.002(4)
C15 0.047(4) 0.041(5) 0.055(5) 0.008(4) 0.012(4) 0.012(4)
C16 0.050(4) 0.050(6) 0.079(6) 0.003(5) 0.019(4) 0.006(5)
C17 0.038(3) 0.046(5) 0.041(4) 0.002(4) 0.004(3) 0.003(4)
C18 0.048(4) 0.053(6) 0.047(4) 0.006(4) 0.007(3) -0.009(4)
C19 0.092(6) 0.090(7) 0.054(5) -0.014(6) 0.039(4) -0.012(7)
C20 0.035(4) 0.063(6) 0.045(4) -0.005(4) 0.000(3) -0.006(4)
C21 0.059(5) 0.065(7) 0.123(8) 0.003(6) 0.025(6) -0.013(5)
C22 0.033(4) 0.118(9) 0.059(5) -0.003(6) 0.011(3) -0.018(5)
C23 0.055(4) 0.161(11) 0.058(5) -0.015(7) 0.020(4) -0.044(7)
C24 0.037(4) 0.031(4) 0.054(5) -0.001(4) 0.003(3) 0.004(4)
C25 0.146(11) 0.24(2) 0.286(18) 0.04(2) 0.096(13) 0.002(16)
C26 0.122(10) 0.180(16) 0.207(14) -0.001(12) 0.077(10) 0.019(11)
C27 0.120(8) 0.102(9) 0.080(6) 0.010(7) 0.014(6) 0.009(9)
C28 0.092(7) 0.101(10) 0.096(7) 0.001(7) 0.020(6) 0.012(7)
C29 0.100(6) 0.062(6) 0.054(5) 0.002(5) 0.012(5) 0.013(6)
C30 0.095(6) 0.073(7) 0.063(5) -0.012(5) 0.018(5) 0.007(6)
C31 0.112(7) 0.047(6) 0.054(5) 0.001(5) 0.027(5) -0.006(6)
C32 0.108(7) 0.086(8) 0.048(5) 0.003(5) 0.021(5) 0.009(6)
C33 0.124(8) 0.067(6) 0.061(5) 0.004(6) 0.027(5) 0.011(8)
C34 0.096(7) 0.146(12) 0.061(6) -0.018(7) 0.013(5) 0.005(8)
C35 0.089(6) 0.113(8) 0.058(5) -0.008(7) 0.010(5) 0.008(7)
C36 0.074(5) 0.061(6) 0.069(5) -0.001(5) 0.026(5) 0.007(5)
C37 0.050(4) 0.041(4) 0.054(4) -0.009(5) 0.009(3) 0.004(5)
C38 0.057(4) 0.051(5) 0.057(5) -0.002(4) 0.010(4) 0.003(4)
N1 0.055(4) 0.037(4) 0.059(4) 0.006(4) 0.012(3) -0.003(4)
O1 0.049(3) 0.101(5) 0.096(4) 0.007(5) 0.001(3) 0.015(4)
O2 0.032(2) 0.047(3) 0.066(3) -0.009(3) 0.006(2) -0.004(3)
O1W 0.058(3) 0.115(6) 0.087(4) -0.025(5) 0.019(3) -0.007(5)
O3 0.052(3) 0.030(3) 0.052(3) 0.006(3) -0.002(2) 0.005(3)
O4 0.061(3) 0.047(3) 0.073(3) -0.007(3) 0.016(3) -0.017(3)
O5 0.075(3) 0.046(3) 0.057(3) -0.012(3) 0.022(3) -0.008(3)

loop_
_atom_type_symbol
_atom_type_description
_atom_type_scat_dispersion_real
_atom_type_scat_dispersion_imag
_atom_type_scat_source
C C 0.0181 0.0091 'International Tables Vol C Tables 4.2.6.8 and 6.1.1.4'
H H 0 0 'International Tables Vol C Tables 4.2.6.8 and 6.1.1.4'
N N 0.0311 0.018 'International Tables Vol C Tables 4.2.6.8 and 6.1.1.4'
O O 0.0492 0.0322 'International Tables Vol C Tables 4.2.6.8 and 6.1.1.4'

loop_
_geom_angle_atom_site_label_1
_geom_angle_atom_site_label_2
_geom_angle_atom_site_label_3
_geom_angle
_geom_angle_site_symmetry_1
_geom_angle_site_symmetry_3
_geom_angle_publ_flag
C2 C1 C10 113.2(7) . . ?
C2 C1 H1A 108.9 . . ?
C10 C1 H1A 108.9 . . ?
C2 C1 H1B 108.9 . . ?
C10 C1 H1B 108.9 . . ?
H1A C1 H1B 107.8 . . ?
C3 C2 C1 111.3(7) . . ?
C3 C2 H2A 109.4 . . ?
C1 C2 H2A 109.4 . . ?
C3 C2 H2B 109.4 . . ?
C1 C2 H2B 109.4 . . ?
H2A C2 H2B 108 . . ?
O1 C3 C4 105.8(7) . . ?
O1 C3 C2 114.2(8) . . ?
C4 C3 C2 110.4(5) . . ?
O1 C3 H3 108.8 . . ?
C4 C3 H3 108.8 . . ?
C2 C3 H3 108.8 . . ?
C3 C4 C5 114.4(7) . . ?
C3 C4 H4A 108.7 . . ?
C5 C4 H4A 108.7 . . ?
C3 C4 H4B 108.7 . . ?
C5 C4 H4B 108.7 . . ?
H4A C4 H4B 107.6 . . ?
C6 C5 C4 112.4(7) . . ?
C6 C5 C10 112.1(6) . . ?
C4 C5 C10 111.5(6) . . ?
C6 C5 H5 106.8 . . ?
C4 C5 H5 106.8 . . ?
C10 C5 H5 106.8 . . ?
C5 C6 C7 115.4(6) . . ?
C5 C6 H6A 108.4 . . ?
C7 C6 H6A 108.4 . . ?
C5 C6 H6B 108.4 . . ?
C7 C6 H6B 108.4 . . ?
H6A C6 H6B 107.5 . . ?
O2 C7 C6 110.5(5) . . ?
O2 C7 C8 111.7(6) . . ?
C6 C7 C8 110.5(6) . . ?
O2 C7 H7 108 . . ?
C6 C7 H7 108 . . ?
C8 C7 H7 108 . . ?
C14 C8 C7 113.0(6) . . ?
C14 C8 C9 110.2(6) . . ?
C7 C8 C9 111.0(5) . . ?
C14 C8 H8 107.5 . . ?
C7 C8 H8 107.5 . . ?
C9 C8 H8 107.5 . . ?
C8 C9 C11 114.0(5) . . ?
C8 C9 C10 112.0(6) . . ?
C11 C9 C10 112.2(6) . . ?
C8 C9 H9 106 . . ?
C11 C9 H9 106 . . ?
C10 C9 H9 106 . . ?
C1 C10 C19 107.7(7) . . ?
C1 C10 C5 109.6(5) . . ?
C19 C10 C5 108.9(7) . . ?
C1 C10 C9 112.8(7) . . ?
C19 C10 C9 110.0(5) . . ?
C5 C10 C9 107.8(6) . . ?
C9 C11 C12 112.9(6) . . ?
C9 C11 H11A 109 . . ?
C12 C11 H11A 109 . . ?
C9 C11 H11B 109 . . ?
C12 C11 H11B 109 . . ?
H11A C11 H11B 107.8 . . ?
O3 C12 C13 109.9(6) . . ?
O3 C12 C11 110.2(5) . . ?
C13 C12 C11 112.0(6) . . ?
O3 C12 H12 108.2 . . ?
C13 C12 H12 108.2 . . ?
C11 C12 H12 108.2 . . ?
C12 C13 C14 107.8(5) . . ?
C12 C13 C18 108.0(6) . . ?
C14 C13 C18 112.2(6) . . ?
C12 C13 C17 117.1(6) . . ?
C14 C13 C17 101.3(6) . . ?
C18 C13 C17 110.4(5) . . ?
C8 C14 C15 117.2(6) . . ?
C8 C14 C13 115.1(6) . . ?
C15 C14 C13 103.2(5) . . ?
C8 C14 H14 106.9 . . ?
C15 C14 H14 106.9 . . ?
C13 C14 H14 106.9 . . ?
C14 C15 C16 103.2(6) . . ?
C14 C15 H15A 111.1 . . ?
C16 C15 H15A 111.1 . . ?
C14 C15 H15B 111.1 . . ?
C16 C15 H15B 111.1 . . ?
H15A C15 H15B 109.1 . . ?
C15 C16 C17 107.9(6) . . ?
C15 C16 H16A 110.1 . . ?
C17 C16 H16A 110.1 . . ?
C15 C16 H16B 110.1 . . ?
C17 C16 H16B 110.1 . . ?
H16A C16 H16B 108.4 . . ?
C20 C17 C13 119.2(6) . . ?
C20 C17 C16 112.5(5) . . ?
C13 C17 C16 101.4(6) . . ?
C20 C17 H17 107.7 . . ?
C13 C17 H17 107.7 . . ?
C16 C17 H17 107.7 . . ?
C13 C18 H18A 109.5 . . ?
C13 C18 H18B 109.5 . . ?
H18A C18 H18B 109.5 . . ?
C13 C18 H18C 109.5 . . ?
H18A C18 H18C 109.5 . . ?
H18B C18 H18C 109.5 . . ?
C10 C19 H19A 109.5 . . ?
C10 C19 H19B 109.5 . . ?
H19A C19 H19B 109.5 . . ?
C10 C19 H19C 109.5 . . ?
H19A C19 H19C 109.5 . . ?
H19B C19 H19C 109.5 . . ?
C21 C20 C22 112.2(7) . . ?
C21 C20 C17 111.7(6) . . ?
C22 C20 C17 113.1(6) . . ?
C21 C20 H20 106.4 . . ?
C22 C20 H20 106.4 . . ?
C17 C20 H20 106.4 . . ?
C20 C21 H21A 109.5 . . ?
C20 C21 H21B 109.5 . . ?
H21A C21 H21B 109.5 . . ?
C20 C21 H21C 109.5 . . ?
H21A C21 H21C 109.5 . . ?
H21B C21 H21C 109.5 . . ?
C20 C22 C23 114.7(6) . . ?
C20 C22 H22A 108.6 . . ?
C23 C22 H22A 108.6 . . ?
C20 C22 H22B 108.6 . . ?
C23 C22 H22B 108.6 . . ?
H22A C22 H22B 107.6 . . ?
C24 C23 C22 115.3(6) . . ?
C24 C23 H23A 108.4 . . ?
C22 C23 H23A 108.4 . . ?
C24 C23 H23B 108.4 . . ?
C22 C23 H23B 108.4 . . ?
H23A C23 H23B 107.5 . . ?
O5 C24 O4 123.2(7) . . ?
O5 C24 C23 119.8(7) . . ?
O4 C24 C23 116.9(7) . . ?
C26 C25 H25A 109.5 . . ?
C26 C25 H25B 109.5 . . ?
H25A C25 H25B 109.5 . . ?
C26 C25 H25C 109.5 . . ?
H25A C25 H25C 109.5 . . ?
H25B C25 H25C 109.5 . . ?
C27 C26 C25 113.4(14) . . ?
C27 C26 H26A 108.9 . . ?
C25 C26 H26A 108.9 . . ?
C27 C26 H26B 108.9 . . ?
C25 C26 H26B 108.9 . . ?
H26A C26 H26B 107.7 . . ?
C26 C27 C28 115.5(11) . . ?
C26 C27 H27A 108.4 . . ?
C28 C27 H27A 108.4 . . ?
C26 C27 H27B 108.4 . . ?
C28 C27 H27B 108.4 . . ?
H27A C27 H27B 107.5 . . ?
C27 C28 C29 116.3(9) . . ?
C27 C28 H28A 108.2 . . ?
C29 C28 H28A 108.2 . . ?
C27 C28 H28B 108.2 . . ?
C29 C28 H28B 108.2 . . ?
H28A C28 H28B 107.4 . . ?
C30 C29 C28 115.2(8) . . ?
C30 C29 H29A 108.5 . . ?
C28 C29 H29A 108.5 . . ?
C30 C29 H29B 108.5 . . ?
C28 C29 H29B 108.5 . . ?
H29A C29 H29B 107.5 . . ?
C29 C30 C31 116.0(7) . . ?
C29 C30 H30A 108.3 . . ?
C31 C30 H30A 108.3 . . ?
C29 C30 H30B 108.3 . . ?
C31 C30 H30B 108.3 . . ?
H30A C30 H30B 107.4 . . ?
C32 C31 C30 117.1(7) . . ?
C32 C31 H31A 108 . . ?
C30 C31 H31A 108 . . ?
C32 C31 H31B 108 . . ?
C30 C31 H31B 108 . . ?
H31A C31 H31B 107.3 . . ?
C31 C32 C33 114.7(8) . . ?
C31 C32 H32A 108.6 . . ?
C33 C32 H32A 108.6 . . ?
C31 C32 H32B 108.6 . . ?
C33 C32 H32B 108.6 . . ?
H32A C32 H32B 107.6 . . ?
C32 C33 C34 115.5(8) . . ?
C32 C33 H33A 108.4 . . ?
C34 C33 H33A 108.4 . . ?
C32 C33 H33B 108.4 . . ?
C34 C33 H33B 108.4 . . ?
H33A C33 H33B 107.5 . . ?
C35 C34 C33 114.7(8) . . ?
C35 C34 H34A 108.6 . . ?
C33 C34 H34A 108.6 . . ?
C35 C34 H34B 108.6 . . ?
C33 C34 H34B 108.6 . . ?
H34A C34 H34B 107.6 . . ?
C34 C35 C36 114.4(8) . . ?
C34 C35 H35A 108.7 . . ?
C36 C35 H35A 108.7 . . ?
C34 C35 H35B 108.7 . . ?
C36 C35 H35B 108.7 . . ?
H35A C35 H35B 107.6 . . ?
C37 C36 C35 114.3(7) . . ?
C37 C36 H36A 108.7 . . ?
C35 C36 H36A 108.7 . . ?
C37 C36 H36B 108.7 . . ?
C35 C36 H36B 108.7 . . ?
H36A C36 H36B 107.6 . . ?
C36 C37 C38 112.6(6) . . ?
C36 C37 H37A 109.1 . . ?
C38 C37 H37A 109.1 . . ?
C36 C37 H37B 109.1 . . ?
C38 C37 H37B 109.1 . . ?
H37A C37 H37B 107.8 . . ?
N1 C38 C37 111.9(6) . . ?
N1 C38 H38A 109.2 . . ?
C37 C38 H38A 109.2 . . ?
N1 C38 H38B 109.2 . . ?
C37 C38 H38B 109.2 . . ?
H38A C38 H38B 107.9 . . ?
C38 N1 H2N 110(4) . . ?
C38 N1 H3N 107(4) . . ?
H2N N1 H3N 109(7) . . ?
C38 N1 H1N 117(6) . . ?
H2N N1 H1N 104(8) . . ?
H3N N1 H1N 109(7) . . ?
C3 O1 H1 109.5 . . ?
C7 O2 H2 109.5 . . ?
H2W O1W H1W 92(9) . . ?
C12 O3 H3A 109.5 . . ?

loop_
_geom_bond_atom_site_label_1
_geom_bond_atom_site_label_2
_geom_bond_distance
_geom_bond_site_symmetry_2
_geom_bond_publ_flag
C1 C2 1.515(11) . ?
C1 C10 1.529(11) . ?
C1 H1A 0.97 . ?
C1 H1B 0.97 . ?
C2 C3 1.506(12) . ?
C2 H2A 0.97 . ?
C2 H2B 0.97 . ?
C3 O1 1.432(8) . ?
C3 C4 1.492(11) . ?
C3 H3 0.98 . ?
C4 C5 1.527(10) . ?
C4 H4A 0.97 . ?
C4 H4B 0.97 . ?
C5 C6 1.499(10) . ?
C5 C10 1.562(11) . ?
C5 H5 0.98 . ?
C6 C7 1.517(8) . ?
C6 H6A 0.97 . ?
C6 H6B 0.97 . ?
C7 O2 1.440(7) . ?
C7 C8 1.536(10) . ?
C7 H7 0.98 . ?
C8 C14 1.507(9) . ?
C8 C9 1.538(9) . ?
C8 H8 0.98 . ?
C9 C11 1.539(11) . ?
C9 C10 1.576(8) . ?
C9 H9 0.98 . ?
C10 C19 1.554(9) . ?
C11 C12 1.542(9) . ?
C11 H11A 0.97 . ?
C11 H11B 0.97 . ?
C12 O3 1.437(7) . ?
C12 C13 1.525(10) . ?
C12 H12 0.98 . ?
C13 C14 1.535(10) . ?
C13 C18 1.544(8) . ?
C13 C17 1.551(8) . ?
C14 C15 1.532(10) . ?
C14 H14 0.98 . ?
C15 C16 1.551(9) . ?
C15 H15A 0.97 . ?
C15 H15B 0.97 . ?
C16 C17 1.554(11) . ?
C16 H16A 0.97 . ?
C16 H16B 0.97 . ?
C17 C20 1.542(9) . ?
C17 H17 0.98 . ?
C18 H18A 0.96 . ?
C18 H18B 0.96 . ?
C18 H18C 0.96 . ?
C19 H19A 0.96 . ?
C19 H19B 0.96 . ?
C19 H19C 0.96 . ?
C20 C21 1.524(11) . ?
C20 C22 1.527(9) . ?
C20 H20 0.98 . ?
C21 H21A 0.96 . ?
C21 H21B 0.96 . ?
C21 H21C 0.96 . ?
C22 C23 1.534(9) . ?
C22 H22A 0.97 . ?
C22 H22B 0.97 . ?
C23 C24 1.494(9) . ?
C23 H23A 0.97 . ?
C23 H23B 0.97 . ?
C24 O5 1.239(7) . ?
C24 O4 1.273(8) . ?
C25 C26 1.487(16) . ?
C25 H25A 0.96 . ?
C25 H25B 0.96 . ?
C25 H25C 0.96 . ?
C26 C27 1.486(14) . ?
C26 H26A 0.97 . ?
C26 H26B 0.97 . ?
C27 C28 1.491(12) . ?
C27 H27A 0.97 . ?
C27 H27B 0.97 . ?
C28 C29 1.520(10) . ?
C28 H28A 0.97 . ?
C28 H28B 0.97 . ?
C29 C30 1.489(10) . ?
C29 H29A 0.97 . ?
C29 H29B 0.97 . ?
C30 C31 1.496(10) . ?
C30 H30A 0.97 . ?
C30 H30B 0.97 . ?
C31 C32 1.492(10) . ?
C31 H31A 0.97 . ?
C31 H31B 0.97 . ?
C32 C33 1.512(10) . ?
C32 H32A 0.97 . ?
C32 H32B 0.97 . ?
C33 C34 1.514(11) . ?
C33 H33A 0.97 . ?
C33 H33B 0.97 . ?
C34 C35 1.511(10) . ?
C34 H34A 0.97 . ?
C34 H34B 0.97 . ?
C35 C36 1.520(10) . ?
C35 H35A 0.97 . ?
C35 H35B 0.97 . ?
C36 C37 1.497(9) . ?
C36 H36A 0.97 . ?
C36 H36B 0.97 . ?
C37 C38 1.500(8) . ?
C37 H37A 0.97 . ?
C37 H37B 0.97 . ?
C38 N1 1.495(9) . ?
C38 H38A 0.97 . ?
C38 H38B 0.97 . ?
N1 H2N 0.99(2) . ?
N1 H3N 0.99(2) . ?
N1 H1N 1.00(2) . ?
O1 H1 0.82 . ?
O2 H2 0.82 . ?
O1W H2W 0.99(2) . ?
O1W H1W 1.00(2) . ?
O3 H3A 0.82 . ?

loop_
_geom_torsion_atom_site_label_1
_geom_torsion_atom_site_label_2
_geom_torsion_atom_site_label_3
_geom_torsion_atom_site_label_4
_geom_torsion
_geom_torsion_site_symmetry_1
_geom_torsion_site_symmetry_2
_geom_torsion_site_symmetry_3
_geom_torsion_site_symmetry_4
_geom_torsion_publ_flag
C13 C17 C20 C22 168.0(6) . . . . ?
C17 C20 C22 C23 64.0(10) . . . . ?
C20 C22 C23 C24 142.4(8) . . . . ?
C13 C17 C20 C21 -64.2(9) . . . . ?
C13 C17 C20 C22 168.0(6) . . . . ?
C17 C20 C22 C23 64.0(10) . . . . ?
C20 C22 C23 C24 142.4(8) . . . . ?
C13 C17 C20 C21 -64.2(9) . . . . ?
C20 C21 C22 C23 125.0(8) . . . . ?
C21 C22 C23 C24 112.3(8) . . . . ?

loop_
_cod_related_entry_id
_cod_related_entry_database
_cod_related_entry_code
1 ChemSpider 30653666
